data_4319756
loop_
_publ_author_name
'Guolin Xu'
'Tong Ren'

_publ_contact_author_address
; Department of Chemistry 
  University of Miami 
  PO BOX 249118 
  Coral Gables, FL 33124-0431 
  USA 
;
_publ_contact_author_email tren@miami.edu
_publ_contact_author_fax '(305) 284-1880'
_publ_contact_author_name 'Dr. Ren, Tong'
_publ_contact_author_phone '(305) 284-6617'
_publ_section_title
;
 Axial Butadiynyl Adducts on a Tetrakis-
 (di(m-methoxyphenyl)formamidinato)diruthenium Core: First Examples of M-M
 Bonded Complexes Containing \s-Poly-ynyl Ligand
;
_journal_name_full 'Inorganic Chemistry'
_journal_page_first 2925
_journal_page_last 2927
_journal_paper_doi 10.1021/ic0012930
_journal_volume 40
_journal_year 2001
_chemical_formula_sum 'C37 H39 N4 O4 Ru Si'
_chemical_formula_weight 732.88
_chemical_name_systematic
; 
 ? 
;
_space_group_IT_number 2
_symmetry_cell_setting triclinic
_symmetry_space_group_name_Hall '-P 1'
_symmetry_space_group_name_H-M 'P -1'
_atom_sites_solution_hydrogens geom
_atom_sites_solution_primary direct
_atom_sites_solution_secondary difmap
_audit_creation_method SHELXL-97
_cell_angle_alpha 92.7280(10)
_cell_angle_beta 90.9210(10)
_cell_angle_gamma 103.1210(10)
_cell_formula_units_Z 2
_cell_length_a 10.8663(4)
_cell_length_b 10.8991(4)
_cell_length_c 16.0803(6)
_cell_measurement_reflns_used 8009
_cell_measurement_temperature 300(2)
_cell_measurement_theta_max 31.44
_cell_measurement_theta_min 2.28
_cell_volume 1851.91(12)
_computing_cell_refinement 'Bruker SMART'
_computing_data_collection 'Bruker SMART'
_computing_data_reduction 'Bruker SAINT'
_computing_molecular_graphics 'Bruker SHELXTL'
_computing_publication_material 'Bruker SHELXTL'
_computing_structure_refinement 'SHELXL-97 (Sheldrick, 1997)'
_computing_structure_solution 'SHELXS-97 (Sheldrick, 1990)'
_diffrn_ambient_temperature 300(2)
_diffrn_measured_fraction_theta_full 0.999
_diffrn_measured_fraction_theta_max 0.999
_diffrn_measurement_device_type 'CCD area detector'
_diffrn_measurement_method 'phi and omega scans'
_diffrn_radiation_monochromator graphite
_diffrn_radiation_source 'fine-focus sealed tube'
_diffrn_radiation_type MoK\a
_diffrn_radiation_wavelength 0.71073
_diffrn_reflns_av_R_equivalents 0.0249
_diffrn_reflns_av_sigmaI/netI 0.0381
_diffrn_reflns_limit_h_max 10
_diffrn_reflns_limit_h_min -12
_diffrn_reflns_limit_k_max 12
_diffrn_reflns_limit_k_min -12
_diffrn_reflns_limit_l_max 19
_diffrn_reflns_limit_l_min -19
_diffrn_reflns_number 11647
_diffrn_reflns_theta_full 25.00
_diffrn_reflns_theta_max 25.00
_diffrn_reflns_theta_min 1.92
_exptl_absorpt_coefficient_mu 0.498
_exptl_absorpt_correction_T_max 0.933
_exptl_absorpt_correction_T_min 0.751
_exptl_absorpt_correction_type empirical
_exptl_absorpt_process_details
; 
  SADABS, Absorption corrections using Bruker CCD based on the method of 
  Bob Blessing.  Acta Cryst. 1995, A51, 33 
;
_exptl_crystal_colour black
_exptl_crystal_density_diffrn 1.314
_exptl_crystal_density_method 'not measured'
_exptl_crystal_description rod
_exptl_crystal_F_000 758
_exptl_crystal_size_max 0.40
_exptl_crystal_size_mid 0.15
_exptl_crystal_size_min 0.14
_refine_diff_density_max 0.368
_refine_diff_density_min -0.374
_refine_diff_density_rms 0.055
_refine_ls_extinction_method none
_refine_ls_goodness_of_fit_ref 1.037
_refine_ls_hydrogen_treatment mixed
_refine_ls_matrix_type full
_refine_ls_number_parameters 461
_refine_ls_number_reflns 6506
_refine_ls_number_restraints 31
_refine_ls_restrained_S_all 1.041
_refine_ls_R_factor_all 0.0366
_refine_ls_R_factor_gt 0.0296
_refine_ls_shift/su_max 0.005
_refine_ls_shift/su_mean 0.000
_refine_ls_structure_factor_coef Fsqd
_refine_ls_weighting_details 'calc w=1/[\s^2^(Fo^2^)+(0.0438P)^2^+0.0000P] where P=(Fo^2^+2Fc^2^)/3'
_refine_ls_weighting_scheme calc
_refine_ls_wR_factor_gt 0.0732
_refine_ls_wR_factor_ref 0.0764
_reflns_number_gt 5622
_reflns_number_total 6506
_reflns_threshold_expression >2sigma(I)
_cod_data_source_file ic0012930_1.cif
_cod_data_source_block um143ss
_cod_database_code 4319756

loop_
_symmetry_equiv_pos_as_xyz
'x, y, z'
'-x, -y, -z'

loop_
_atom_site_label
_atom_site_type_symbol
_atom_site_fract_x
_atom_site_fract_y
_atom_site_fract_z
_atom_site_U_iso_or_equiv
_atom_site_adp_type
_atom_site_occupancy
_atom_site_symmetry_multiplicity
_atom_site_calc_flag
_atom_site_refinement_flags
_atom_site_disorder_assembly
_atom_site_disorder_group
Ru1 Ru 0.968239(17) 0.044221(17) 1.070946(10) 0.02562(7) Uani 1 1 d . . .
N1 N 0.80383(17) -0.09304(18) 1.04688(11) 0.0290(4) Uani 1 1 d . . .
N2 N 1.03534(19) -0.07630(18) 1.13965(11) 0.0310(4) Uani 1 1 d . . .
N3 N 1.13583(18) 0.17237(19) 1.08118(11) 0.0306(4) Uani 1 1 d . . .
N4 N 0.90257(19) 0.16036(18) 0.98655(11) 0.0310(4) Uani 1 1 d . . .
O2 O 0.4478(2) 0.0015(2) 1.19808(16) 0.0708(7) Uani 1 1 d . . .
O4 O 0.8582(2) -0.0964(3) 1.41715(12) 0.0729(7) Uani 1 1 d . . .
O6 O 1.1933(3) 0.3503(2) 1.36693(12) 0.0886(9) Uani 1 1 d . . .
O8 O 0.8359(3) 0.5309(2) 1.14663(17) 0.0824(8) Uani 1 1 d . . .
C1 C 0.8863(2) 0.1241(2) 1.15811(14) 0.0338(5) Uani 1 1 d . . .
C2 C 0.8431(3) 0.1733(3) 1.21593(16) 0.0441(7) Uani 1 1 d . . .
C3 C 0.7921(3) 0.2329(3) 1.27906(18) 0.0577(8) Uani 1 1 d . A .
C4 C 0.7466(5) 0.2837(4) 1.3343(2) 0.0905(14) Uani 1 1 d D . .
Si Si 0.6510(5) 0.3591(6) 1.4061(3) 0.1254(18) Uani 0.555(10) 1 d PD A 1
C5 C 0.686(2) 0.3229(17) 1.5106(5) 0.237(14) Uani 0.555(10) 1 d PD A 1
H5A H 0.6382 0.3618 1.5491 0.356 Uiso 0.555(10) 1 calc PR A 1
H5B H 0.7749 0.3544 1.5231 0.356 Uiso 0.555(10) 1 calc PR A 1
H5C H 0.6646 0.2331 1.5154 0.356 Uiso 0.555(10) 1 calc PR A 1
C6 C 0.4851(8) 0.310(2) 1.3817(12) 0.47(3) Uani 0.555(10) 1 d PD A 1
H6A H 0.4395 0.3518 1.4201 0.707 Uiso 0.555(10) 1 calc PR A 1
H6B H 0.4582 0.2203 1.3858 0.707 Uiso 0.555(10) 1 calc PR A 1
H6C H 0.4689 0.3315 1.3260 0.707 Uiso 0.555(10) 1 calc PR A 1
C7 C 0.703(2) 0.5287(9) 1.3948(10) 0.38(3) Uani 0.555(10) 1 d PD A 1
H7A H 0.6566 0.5725 1.4311 0.569 Uiso 0.555(10) 1 calc PR A 1
H7B H 0.6895 0.5475 1.3382 0.569 Uiso 0.555(10) 1 calc PR A 1
H7C H 0.7919 0.5553 1.4092 0.569 Uiso 0.555(10) 1 calc PR A 1
SiB Si 0.7240(13) 0.3850(7) 1.4265(3) 0.152(4) Uani 0.445(10) 1 d PD A 2
C5B C 0.666(2) 0.5137(17) 1.3880(12) 0.46(4) Uani 0.445(10) 1 d PD A 2
H5BA H 0.6516 0.5679 1.4340 0.696 Uiso 0.445(10) 1 calc PR A 2
H5BB H 0.5875 0.4813 1.3574 0.696 Uiso 0.445(10) 1 calc PR A 2
H5BC H 0.7265 0.5608 1.3521 0.696 Uiso 0.445(10) 1 calc PR A 2
C6B C 0.602(2) 0.2815(19) 1.4823(12) 0.41(4) Uani 0.445(10) 1 d PD A 2
H6BA H 0.5826 0.3257 1.5318 0.617 Uiso 0.445(10) 1 calc PR A 2
H6BB H 0.6311 0.2086 1.4975 0.617 Uiso 0.445(10) 1 calc PR A 2
H6BC H 0.5271 0.2554 1.4474 0.617 Uiso 0.445(10) 1 calc PR A 2
C7B C 0.8628(19) 0.438(2) 1.4919(11) 0.301(19) Uani 0.445(10) 1 d PD A 2
H7BA H 0.8442 0.4889 1.5383 0.451 Uiso 0.445(10) 1 calc PR A 2
H7BB H 0.9291 0.4870 1.4605 0.451 Uiso 0.445(10) 1 calc PR A 2
H7BC H 0.8896 0.3663 1.5119 0.451 Uiso 0.445(10) 1 calc PR A 2
C8 C 0.7850(2) -0.1720(2) 0.98072(14) 0.0318(5) Uani 1 1 d . . .
H8A H 0.7094 -0.2328 0.9771 0.038 Uiso 1 1 calc R . .
C9 C 1.0896(2) -0.1544(2) 1.09587(14) 0.0322(5) Uani 1 1 d . . .
H9A H 1.1253 -0.2097 1.1253 0.039 Uiso 1 1 calc R . .
C21 C 1.0463(2) -0.0835(2) 1.22876(14) 0.0336(5) Uani 1 1 d . . .
C22 C 0.9416(3) -0.0868(2) 1.27746(14) 0.0381(6) Uani 1 1 d . . .
H22A H 0.8643 -0.0831 1.2533 0.046 Uiso 1 1 calc R . .
C23 C 0.9539(3) -0.0958(3) 1.36298(16) 0.0494(7) Uani 1 1 d . . .
C24 C 1.0684(3) -0.1034(4) 1.39879(17) 0.0654(10) Uani 1 1 d . . .
H24A H 1.0754 -0.1111 1.4559 0.078 Uiso 1 1 calc R . .
C25 C 1.1707(3) -0.0997(4) 1.35042(18) 0.0663(10) Uani 1 1 d . . .
H25A H 1.2474 -0.1047 1.3748 0.080 Uiso 1 1 calc R . .
C26 C 1.1613(3) -0.0882(3) 1.26445(17) 0.0495(7) Uani 1 1 d . . .
H26A H 1.2318 -0.0839 1.2317 0.059 Uiso 1 1 calc R . .
C27 C 0.7424(4) -0.0798(5) 1.3867(2) 0.0967(15) Uani 1 1 d . . .
H27A H 0.6847 -0.0834 1.4316 0.145 Uiso 1 1 calc R . .
H27B H 0.7084 -0.1454 1.3452 0.145 Uiso 1 1 calc R . .
H27C H 0.7545 0.0007 1.3625 0.145 Uiso 1 1 calc R . .
C31 C 1.1748(2) 0.2775(2) 1.14110(15) 0.0338(5) Uani 1 1 d . . .
C32 C 1.1634(3) 0.2569(3) 1.22547(15) 0.0423(6) Uani 1 1 d . . .
H32A H 1.1304 0.1764 1.2434 0.051 Uiso 1 1 calc R . .
C33 C 1.2021(3) 0.3587(3) 1.28263(16) 0.0558(8) Uani 1 1 d . . .
C34 C 1.2543(3) 0.4779(3) 1.25655(19) 0.0657(9) Uani 1 1 d . . .
H34A H 1.2823 0.5450 1.2953 0.079 Uiso 1 1 calc R . .
C35 C 1.2644(3) 0.4963(3) 1.17279(19) 0.0621(9) Uani 1 1 d . . .
H35A H 1.2987 0.5765 1.1549 0.075 Uiso 1 1 calc R . .
C36 C 1.2242(3) 0.3970(3) 1.11473(16) 0.0463(7) Uani 1 1 d . . .
H36A H 1.2303 0.4106 1.0581 0.056 Uiso 1 1 calc R . .
C37 C 1.1292(5) 0.2339(4) 1.3968(2) 0.1092(18) Uani 1 1 d . . .
H37A H 1.1309 0.2396 1.4566 0.164 Uiso 1 1 calc R . .
H37B H 1.1699 0.1687 1.3777 0.164 Uiso 1 1 calc R . .
H37C H 1.0430 0.2142 1.3764 0.164 Uiso 1 1 calc R . .
C41 C 0.8250(2) 0.2464(2) 1.01323(14) 0.0340(6) Uani 1 1 d . . .
C42 C 0.8748(3) 0.3498(2) 1.06672(16) 0.0428(6) Uani 1 1 d . . .
H42A H 0.9589 0.3662 1.0849 0.051 Uiso 1 1 calc R . .
C43 C 0.7972(3) 0.4288(3) 1.09291(18) 0.0518(7) Uani 1 1 d . . .
C44 C 0.6737(3) 0.4070(3) 1.06309(19) 0.0553(8) Uani 1 1 d . . .
H44A H 0.6225 0.4606 1.0803 0.066 Uiso 1 1 calc R . .
C45 C 0.6267(3) 0.3066(3) 1.00827(18) 0.0536(8) Uani 1 1 d . . .
H45A H 0.5441 0.2933 0.9874 0.064 Uiso 1 1 calc R . .
C46 C 0.7016(3) 0.2246(3) 0.98381(16) 0.0434(6) Uani 1 1 d . . .
H46A H 0.6689 0.1553 0.9477 0.052 Uiso 1 1 calc R . .
C47 C 0.9524(4) 0.5454(3) 1.1902(3) 0.0929(13) Uani 1 1 d . . .
H47A H 0.9680 0.6214 1.2252 0.139 Uiso 1 1 calc R . .
H47B H 1.0190 0.5503 1.1511 0.139 Uiso 1 1 calc R . .
H47C H 0.9496 0.4744 1.2238 0.139 Uiso 1 1 calc R . .
C11 C 0.7027(2) -0.1239(2) 1.10545(14) 0.0306(5) Uani 1 1 d . . .
C12 C 0.6257(2) -0.0411(3) 1.12192(16) 0.0380(6) Uani 1 1 d . . .
H12A H 0.6386 0.0350 1.0959 0.046 Uiso 1 1 calc R . .
C13 C 0.5295(2) -0.0729(3) 1.17744(17) 0.0444(6) Uani 1 1 d . . .
C14 C 0.5083(3) -0.1877(3) 1.21464(18) 0.0511(7) Uani 1 1 d . . .
H14A H 0.4426 -0.2091 1.2515 0.061 Uiso 1 1 calc R . .
C15 C 0.5840(3) -0.2695(3) 1.19716(17) 0.0495(7) Uani 1 1 d . . .
H15A H 0.5690 -0.3469 1.2216 0.059 Uiso 1 1 calc R . .
C16 C 0.6834(2) -0.2374(2) 1.14292(15) 0.0397(6) Uani 1 1 d . . .
H16A H 0.7363 -0.2921 1.1321 0.048 Uiso 1 1 calc R . .
C17 C 0.4692(4) 0.1233(4) 1.1660(3) 0.0872(13) Uani 1 1 d . . .
H17A H 0.4047 0.1647 1.1845 0.131 Uiso 1 1 calc R . .
H17B H 0.4672 0.1157 1.1062 0.131 Uiso 1 1 calc R . .
H17C H 0.5504 0.1720 1.1855 0.131 Uiso 1 1 calc R . .

loop_
_atom_site_aniso_label
_atom_site_aniso_U_11
_atom_site_aniso_U_22
_atom_site_aniso_U_33
_atom_site_aniso_U_23
_atom_site_aniso_U_13
_atom_site_aniso_U_12
Ru1 0.02702(11) 0.02766(11) 0.02255(10) 0.00102(7) 0.00353(7) 0.00689(8)
N1 0.0266(10) 0.0299(11) 0.0301(10) 0.0008(8) 0.0031(8) 0.0054(8)
N2 0.0342(11) 0.0327(11) 0.0271(9) 0.0059(8) 0.0034(9) 0.0085(9)
N3 0.0294(10) 0.0342(11) 0.0265(9) 0.0013(8) 0.0032(8) 0.0038(9)
N4 0.0346(11) 0.0305(11) 0.0302(10) 0.0044(8) 0.0037(9) 0.0113(9)
O2 0.0460(12) 0.0710(16) 0.1028(18) 0.0112(14) 0.0362(13) 0.0248(11)
O4 0.0708(16) 0.115(2) 0.0347(11) 0.0156(12) 0.0183(11) 0.0207(15)
O6 0.141(2) 0.0726(17) 0.0300(11) -0.0053(11) 0.0001(13) -0.0194(16)
O8 0.106(2) 0.0488(14) 0.1002(19) -0.0240(13) -0.0109(17) 0.0395(14)
C1 0.0374(14) 0.0330(13) 0.0324(12) 0.0020(10) 0.0036(11) 0.0106(11)
C2 0.0522(17) 0.0487(17) 0.0345(13) -0.0022(12) 0.0061(13) 0.0187(14)
C3 0.072(2) 0.065(2) 0.0436(16) -0.0060(15) 0.0126(16) 0.0328(18)
C4 0.133(4) 0.100(3) 0.056(2) -0.010(2) 0.024(2) 0.064(3)
Si 0.159(4) 0.216(4) 0.0473(15) -0.0248(17) 0.0065(18) 0.145(4)
C5 0.46(4) 0.30(2) 0.042(5) -0.020(8) -0.005(11) 0.27(3)
C6 0.188(17) 1.01(8) 0.28(2) -0.34(4) -0.090(16) 0.36(3)
C7 0.89(7) 0.161(17) 0.18(2) -0.027(15) 0.09(3) 0.31(3)
SiB 0.258(10) 0.172(5) 0.077(3) -0.015(3) 0.042(4) 0.159(7)
C5B 0.92(10) 0.53(6) 0.21(3) 0.20(3) 0.28(4) 0.68(8)
C6B 0.58(7) 0.66(7) 0.18(2) 0.23(4) 0.29(4) 0.48(6)
C7B 0.50(5) 0.31(4) 0.129(15) -0.114(19) -0.05(2) 0.20(4)
C8 0.0260(12) 0.0323(13) 0.0349(13) 0.0023(10) 0.0001(10) 0.0023(10)
C9 0.0362(13) 0.0311(13) 0.0313(12) 0.0081(10) 0.0035(11) 0.0104(11)
C21 0.0400(14) 0.0343(14) 0.0267(11) 0.0073(10) 0.0010(11) 0.0073(11)
C22 0.0419(15) 0.0427(15) 0.0294(12) 0.0070(11) 0.0032(11) 0.0081(12)
C23 0.0562(18) 0.0587(19) 0.0332(14) 0.0110(13) 0.0103(13) 0.0104(15)
C24 0.076(2) 0.095(3) 0.0292(14) 0.0155(16) -0.0020(16) 0.024(2)
C25 0.057(2) 0.105(3) 0.0423(16) 0.0132(18) -0.0107(15) 0.027(2)
C26 0.0419(16) 0.069(2) 0.0399(14) 0.0076(14) 0.0005(13) 0.0168(15)
C27 0.069(3) 0.169(5) 0.058(2) 0.020(3) 0.028(2) 0.034(3)
C31 0.0312(13) 0.0343(14) 0.0330(12) -0.0008(10) 0.0012(11) 0.0020(11)
C32 0.0498(16) 0.0375(15) 0.0336(13) 0.0022(11) 0.0000(12) -0.0024(13)
C33 0.070(2) 0.0544(19) 0.0326(14) -0.0042(13) 0.0013(14) -0.0058(16)
C34 0.088(3) 0.0481(19) 0.0459(17) -0.0125(14) 0.0018(17) -0.0141(17)
C35 0.082(2) 0.0369(16) 0.0554(18) 0.0008(14) 0.0075(17) -0.0123(16)
C36 0.0560(17) 0.0412(16) 0.0358(14) 0.0024(12) 0.0075(13) -0.0016(13)
C37 0.179(5) 0.090(3) 0.0374(18) 0.0125(19) 0.006(2) -0.017(3)
C41 0.0435(15) 0.0335(14) 0.0295(12) 0.0079(10) 0.0069(11) 0.0166(12)
C42 0.0499(16) 0.0328(14) 0.0481(15) 0.0048(12) -0.0004(13) 0.0142(13)
C43 0.073(2) 0.0347(16) 0.0526(16) 0.0039(13) 0.0071(16) 0.0220(15)
C44 0.066(2) 0.0530(19) 0.0603(18) 0.0117(15) 0.0159(17) 0.0383(17)
C45 0.0455(17) 0.071(2) 0.0538(17) 0.0134(16) 0.0057(14) 0.0294(16)
C46 0.0457(16) 0.0502(17) 0.0371(13) 0.0029(12) 0.0010(12) 0.0166(13)
C47 0.107(3) 0.047(2) 0.119(3) -0.030(2) -0.011(3) 0.014(2)
C11 0.0255(12) 0.0324(13) 0.0312(12) -0.0015(10) 0.0004(10) 0.0014(10)
C12 0.0282(13) 0.0391(15) 0.0465(14) 0.0038(12) 0.0043(12) 0.0064(11)
C13 0.0302(14) 0.0480(17) 0.0529(16) -0.0034(13) 0.0074(13) 0.0055(12)
C14 0.0347(15) 0.065(2) 0.0488(16) 0.0047(15) 0.0149(13) 0.0010(14)
C15 0.0529(18) 0.0424(16) 0.0493(16) 0.0130(13) 0.0085(14) 0.0000(14)
C16 0.0409(15) 0.0366(14) 0.0420(14) 0.0028(12) 0.0042(12) 0.0093(12)
C17 0.061(2) 0.078(3) 0.134(4) 0.005(3) 0.023(2) 0.040(2)

loop_
_atom_type_symbol
_atom_type_description
_atom_type_scat_dispersion_real
_atom_type_scat_dispersion_imag
_atom_type_scat_source
C C 0.0033 0.0016 'International Tables Vol C Tables 4.2.6.8 and 6.1.1.4'
H H 0.0000 0.0000 'International Tables Vol C Tables 4.2.6.8 and 6.1.1.4'
N N 0.0061 0.0033 'International Tables Vol C Tables 4.2.6.8 and 6.1.1.4'
O O 0.0106 0.0060 'International Tables Vol C Tables 4.2.6.8 and 6.1.1.4'
Si Si 0.0817 0.0704 'International Tables Vol C Tables 4.2.6.8 and 6.1.1.4'
Ru Ru -1.2594 0.8363 'International Tables Vol C Tables 4.2.6.8 and 6.1.1.4'

loop_
_geom_angle_atom_site_label_1
_geom_angle_atom_site_label_2
_geom_angle_atom_site_label_3
_geom_angle
_geom_angle_site_symmetry_1
_geom_angle_site_symmetry_3
_geom_angle_publ_flag
C1 Ru1 N2 99.01(9) . . ?
C1 Ru1 N3 95.69(9) . . ?
N2 Ru1 N3 91.56(8) . . ?
C1 Ru1 N1 90.75(9) . . ?
N2 Ru1 N1 89.44(8) . . ?
N3 Ru1 N1 173.24(7) . . ?
C1 Ru1 N4 87.23(8) . . ?
N2 Ru1 N4 173.63(7) . . ?
N3 Ru1 N4 89.07(8) . . ?
N1 Ru1 N4 89.21(8) . . ?
C1 Ru1 Ru1 164.34(7) . 2_757 ?
N2 Ru1 Ru1 95.10(5) . 2_757 ?
N3 Ru1 Ru1 90.66(5) . 2_757 ?
N1 Ru1 Ru1 82.59(5) . 2_757 ?
N4 Ru1 Ru1 78.55(5) . 2_757 ?
C8 N1 C11 111.84(19) . . ?
C8 N1 Ru1 123.88(15) . . ?
C11 N1 Ru1 123.86(14) . . ?
C9 N2 C21 114.61(19) . . ?
C9 N2 Ru1 114.12(15) . . ?
C21 N2 Ru1 130.90(15) . . ?
C8 N3 C31 113.9(2) 2_757 . ?
C8 N3 Ru1 116.97(16) 2_757 . ?
C31 N3 Ru1 128.49(15) . . ?
C9 N4 C41 110.97(18) 2_757 . ?
C9 N4 Ru1 126.66(15) 2_757 . ?
C41 N4 Ru1 121.81(14) . . ?
C13 O2 C17 118.1(2) . . ?
C23 O4 C27 119.0(2) . . ?
C33 O6 C37 117.5(3) . . ?
C43 O8 C47 118.5(3) . . ?
C2 C1 Ru1 175.2(2) . . ?
C1 C2 C3 177.3(3) . . ?
C4 C3 C2 179.2(5) . . ?
C3 C4 Si 169.3(4) . . ?
C3 C4 SiB 163.6(6) . . ?
Si C4 SiB 26.0(3) . . ?
C6 Si C5 111.2(5) . . ?
C6 Si C7 109.5(5) . . ?
C5 Si C7 109.4(4) . . ?
C6 Si C4 112.4(5) . . ?
C5 Si C4 108.0(5) . . ?
C7 Si C4 106.2(6) . . ?
C7B SiB C5B 112.3(5) . . ?
C7B SiB C6B 110.1(5) . . ?
C5B SiB C6B 110.3(5) . . ?
C7B SiB C4 114.0(7) . . ?
C5B SiB C4 106.9(7) . . ?
C6B SiB C4 102.8(7) . . ?
N1 C8 N3 125.8(2) . 2_757 ?
N2 C9 N4 125.5(2) . 2_757 ?
C26 C21 C22 120.7(2) . . ?
C26 C21 N2 119.3(2) . . ?
C22 C21 N2 120.0(2) . . ?
C21 C22 C23 119.0(2) . . ?
O4 C23 C24 115.5(2) . . ?
O4 C23 C22 124.0(3) . . ?
C24 C23 C22 120.5(3) . . ?
C25 C24 C23 120.0(3) . . ?
C24 C25 C26 120.6(3) . . ?
C21 C26 C25 119.2(3) . . ?
C36 C31 C32 120.4(2) . . ?
C36 C31 N3 120.3(2) . . ?
C32 C31 N3 119.3(2) . . ?
C31 C32 C33 118.8(3) . . ?
O6 C33 C34 115.0(3) . . ?
O6 C33 C32 124.0(3) . . ?
C34 C33 C32 120.9(3) . . ?
C35 C34 C33 119.3(3) . . ?
C34 C35 C36 120.8(3) . . ?
C31 C36 C35 119.7(2) . . ?
C46 C41 C42 120.5(2) . . ?
C46 C41 N4 119.1(2) . . ?
C42 C41 N4 120.4(2) . . ?
C41 C42 C43 119.0(3) . . ?
O8 C43 C44 116.1(3) . . ?
O8 C43 C42 123.7(3) . . ?
C44 C43 C42 120.2(3) . . ?
C45 C44 C43 120.1(3) . . ?
C44 C45 C46 120.2(3) . . ?
C41 C46 C45 119.7(3) . . ?
C16 C11 C12 120.8(2) . . ?
C16 C11 N1 119.0(2) . . ?
C12 C11 N1 120.2(2) . . ?
C13 C12 C11 119.2(2) . . ?
O2 C13 C12 124.1(3) . . ?
O2 C13 C14 115.5(2) . . ?
C12 C13 C14 120.4(2) . . ?
C15 C14 C13 119.9(3) . . ?
C14 C15 C16 120.3(3) . . ?
C11 C16 C15 119.3(2) . . ?

loop_
_geom_bond_atom_site_label_1
_geom_bond_atom_site_label_2
_geom_bond_distance
_geom_bond_site_symmetry_2
_geom_bond_publ_flag
Ru1 C1 1.947(2) . ?
Ru1 N2 2.0062(18) . ?
Ru1 N3 2.027(2) . ?
Ru1 N1 2.0709(19) . ?
Ru1 N4 2.1203(18) . ?
Ru1 Ru1 2.5990(3) 2_757 ?
N1 C8 1.319(3) . ?
N1 C11 1.450(3) . ?
N2 C9 1.323(3) . ?
N2 C21 1.443(3) . ?
N3 C8 1.327(3) 2_757 ?
N3 C31 1.443(3) . ?
N4 C9 1.329(3) 2_757 ?
N4 C41 1.451(3) . ?
O2 C13 1.367(3) . ?
O2 C17 1.418(4) . ?
O4 C23 1.366(3) . ?
O4 C27 1.395(4) . ?
O6 C33 1.366(3) . ?
O6 C37 1.412(4) . ?
O8 C43 1.358(4) . ?
O8 C47 1.410(5) . ?
C1 C2 1.206(3) . ?
C2 C3 1.371(4) . ?
C3 C4 1.196(4) . ?
C4 Si 1.850(4) . ?
C4 SiB 1.859(5) . ?
Si C6 1.791(8) . ?
Si C5 1.800(8) . ?
Si C7 1.825(8) . ?
SiB C7B 1.792(8) . ?
SiB C5B 1.797(8) . ?
SiB C6B 1.816(9) . ?
C8 N3 1.327(3) 2_757 ?
C9 N4 1.329(3) 2_757 ?
C21 C26 1.379(4) . ?
C21 C22 1.387(3) . ?
C22 C23 1.390(3) . ?
C23 C24 1.383(4) . ?
C24 C25 1.361(4) . ?
C25 C26 1.398(4) . ?
C31 C36 1.381(4) . ?
C31 C32 1.389(3) . ?
C32 C33 1.389(4) . ?
C33 C34 1.383(4) . ?
C34 C35 1.374(4) . ?
C35 C36 1.382(4) . ?
C41 C46 1.379(4) . ?
C41 C42 1.385(4) . ?
C42 C43 1.392(4) . ?
C43 C44 1.382(4) . ?
C44 C45 1.370(4) . ?
C45 C46 1.387(4) . ?
C11 C16 1.376(3) . ?
C11 C12 1.383(3) . ?
C12 C13 1.380(4) . ?
C13 C14 1.387(4) . ?
C14 C15 1.366(4) . ?
C15 C16 1.392(4) . ?

loop_
_geom_torsion_atom_site_label_1
_geom_torsion_atom_site_label_2
_geom_torsion_atom_site_label_3
_geom_torsion_atom_site_label_4
_geom_torsion
_geom_torsion_site_symmetry_1
_geom_torsion_site_symmetry_2
_geom_torsion_site_symmetry_3
_geom_torsion_site_symmetry_4
_geom_torsion_publ_flag
C1 Ru1 N1 C8 167.53(19) . . . . ?
N2 Ru1 N1 C8 -93.46(19) . . . . ?
N3 Ru1 N1 C8 5.1(7) . . . . ?
N4 Ru1 N1 C8 80.31(19) . . . . ?
Ru1 Ru1 N1 C8 1.75(17) 2_757 . . . ?
C1 Ru1 N1 C11 -20.43(18) . . . . ?
N2 Ru1 N1 C11 78.58(17) . . . . ?
N3 Ru1 N1 C11 177.1(6) . . . . ?
N4 Ru1 N1 C11 -107.65(17) . . . . ?
Ru1 Ru1 N1 C11 173.79(17) 2_757 . . . ?
C1 Ru1 N2 C9 174.85(18) . . . . ?
N3 Ru1 N2 C9 -89.14(18) . . . . ?
N1 Ru1 N2 C9 84.18(18) . . . . ?
N4 Ru1 N2 C9 6.4(8) . . . . ?
Ru1 Ru1 N2 C9 1.67(17) 2_757 . . . ?
C1 Ru1 N2 C21 -12.6(2) . . . . ?
N3 Ru1 N2 C21 83.4(2) . . . . ?
N1 Ru1 N2 C21 -103.3(2) . . . . ?
N4 Ru1 N2 C21 179(25) . . . . ?
Ru1 Ru1 N2 C21 174.2(2) 2_757 . . . ?
C1 Ru1 N3 C8 -164.92(17) . . . 2_757 ?
N2 Ru1 N3 C8 95.86(17) . . . 2_757 ?
N1 Ru1 N3 C8 -2.6(7) . . . 2_757 ?
N4 Ru1 N3 C8 -77.80(17) . . . 2_757 ?
Ru1 Ru1 N3 C8 0.74(16) 2_757 . . 2_757 ?
C1 Ru1 N3 C31 5.1(2) . . . . ?
N2 Ru1 N3 C31 -94.17(19) . . . . ?
N1 Ru1 N3 C31 167.4(5) . . . . ?
N4 Ru1 N3 C31 92.17(19) . . . . ?
Ru1 Ru1 N3 C31 170.71(19) 2_757 . . . ?
C1 Ru1 N4 C9 -172.8(2) . . . 2_757 ?
N2 Ru1 N4 C9 -4.3(8) . . . 2_757 ?
N3 Ru1 N4 C9 91.4(2) . . . 2_757 ?
N1 Ru1 N4 C9 -82.1(2) . . . 2_757 ?
Ru1 Ru1 N4 C9 0.5(2) 2_757 . . 2_757 ?
C1 Ru1 N4 C41 -2.21(19) . . . . ?
N2 Ru1 N4 C41 166.3(6) . . . . ?
N3 Ru1 N4 C41 -97.96(19) . . . . ?
N1 Ru1 N4 C41 88.58(19) . . . . ?
Ru1 Ru1 N4 C41 171.18(19) 2_757 . . . ?
N2 Ru1 C1 C2 39(3) . . . . ?
N3 Ru1 C1 C2 -53(3) . . . . ?
N1 Ru1 C1 C2 129(3) . . . . ?
N4 Ru1 C1 C2 -142(3) . . . . ?
Ru1 Ru1 C1 C2 -167(3) 2_757 . . . ?
Ru1 C1 C2 C3 140(6) . . . . ?
C1 C2 C3 C4 118(30) . . . . ?
C2 C3 C4 Si -74(32) . . . . ?
C2 C3 C4 SiB 138(31) . . . . ?
C3 C4 Si C6 24(3) . . . . ?
SiB C4 Si C6 -175.5(12) . . . . ?
C3 C4 Si C5 147(2) . . . . ?
SiB C4 Si C5 -52.5(10) . . . . ?
C3 C4 Si C7 -95(3) . . . . ?
SiB C4 Si C7 64.8(10) . . . . ?
C3 C4 SiB C7B -21.0(18) . . . . ?
Si C4 SiB C7B 172.0(13) . . . . ?
C3 C4 SiB C5B 103.8(17) . . . . ?
Si C4 SiB C5B -63.3(11) . . . . ?
C3 C4 SiB C6B -140.0(16) . . . . ?
Si C4 SiB C6B 52.9(11) . . . . ?
C11 N1 C8 N3 -176.0(2) . . . 2_757 ?
Ru1 N1 C8 N3 -3.1(3) . . . 2_757 ?
C21 N2 C9 N4 -176.4(2) . . . 2_757 ?
Ru1 N2 C9 N4 -2.6(3) . . . 2_757 ?
C9 N2 C21 C26 44.7(3) . . . . ?
Ru1 N2 C21 C26 -127.8(2) . . . . ?
C9 N2 C21 C22 -134.6(3) . . . . ?
Ru1 N2 C21 C22 52.9(3) . . . . ?
C26 C21 C22 C23 -0.4(4) . . . . ?
N2 C21 C22 C23 179.0(3) . . . . ?
C27 O4 C23 C24 175.4(4) . . . . ?
C27 O4 C23 C22 -3.9(5) . . . . ?
C21 C22 C23 O4 178.2(3) . . . . ?
C21 C22 C23 C24 -1.1(5) . . . . ?
O4 C23 C24 C25 -178.0(3) . . . . ?
C22 C23 C24 C25 1.3(5) . . . . ?
C23 C24 C25 C26 0.0(6) . . . . ?
C22 C21 C26 C25 1.6(5) . . . . ?
N2 C21 C26 C25 -177.8(3) . . . . ?
C24 C25 C26 C21 -1.4(5) . . . . ?
C8 N3 C31 C36 42.1(3) 2_757 . . . ?
Ru1 N3 C31 C36 -128.1(2) . . . . ?
C8 N3 C31 C32 -137.3(2) 2_757 . . . ?
Ru1 N3 C31 C32 52.5(3) . . . . ?
C36 C31 C32 C33 0.2(4) . . . . ?
N3 C31 C32 C33 179.5(3) . . . . ?
C37 O6 C33 C34 173.7(4) . . . . ?
C37 O6 C33 C32 -6.8(6) . . . . ?
C31 C32 C33 O6 178.8(3) . . . . ?
C31 C32 C33 C34 -1.8(5) . . . . ?
O6 C33 C34 C35 -178.5(3) . . . . ?
C32 C33 C34 C35 2.0(6) . . . . ?
C33 C34 C35 C36 -0.6(6) . . . . ?
C32 C31 C36 C35 1.1(4) . . . . ?
N3 C31 C36 C35 -178.2(3) . . . . ?
C34 C35 C36 C31 -0.9(5) . . . . ?
C9 N4 C41 C46 58.2(3) 2_757 . . . ?
Ru1 N4 C41 C46 -113.7(2) . . . . ?
C9 N4 C41 C42 -121.0(2) 2_757 . . . ?
Ru1 N4 C41 C42 67.0(3) . . . . ?
C46 C41 C42 C43 2.4(4) . . . . ?
N4 C41 C42 C43 -178.4(2) . . . . ?
C47 O8 C43 C44 169.1(3) . . . . ?
C47 O8 C43 C42 -12.0(5) . . . . ?
C41 C42 C43 O8 178.5(3) . . . . ?
C41 C42 C43 C44 -2.6(4) . . . . ?
O8 C43 C44 C45 179.7(3) . . . . ?
C42 C43 C44 C45 0.7(4) . . . . ?
C43 C44 C45 C46 1.5(4) . . . . ?
C42 C41 C46 C45 -0.3(4) . . . . ?
N4 C41 C46 C45 -179.5(2) . . . . ?
C44 C45 C46 C41 -1.7(4) . . . . ?
C8 N1 C11 C16 63.6(3) . . . . ?
Ru1 N1 C11 C16 -109.3(2) . . . . ?
C8 N1 C11 C12 -115.2(2) . . . . ?
Ru1 N1 C11 C12 71.9(3) . . . . ?
C16 C11 C12 C13 0.7(4) . . . . ?
N1 C11 C12 C13 179.5(2) . . . . ?
C17 O2 C13 C12 -5.4(5) . . . . ?
C17 O2 C13 C14 176.2(3) . . . . ?
C11 C12 C13 O2 -179.8(3) . . . . ?
C11 C12 C13 C14 -1.6(4) . . . . ?
O2 C13 C14 C15 179.2(3) . . . . ?
C12 C13 C14 C15 0.8(4) . . . . ?
C13 C14 C15 C16 0.8(4) . . . . ?
C12 C11 C16 C15 0.9(4) . . . . ?
N1 C11 C16 C15 -177.9(2) . . . . ?
C14 C15 C16 C11 -1.7(4) . . . . ?
